data_2234046
loop_
_publ_author_name
'G\"ultekin, Zeynep'
'Bolte, Michael'
'H\"okelek, Tuncer'

_publ_section_title
;
 Dimethyl 6-acetyl-2-methyl-1,2-dihydroquinoline-2,4-dicarboxylate
;
_journal_coeditor_code XU5460
_journal_issue 3
_journal_name_full 'Acta Crystallographica Section E'
_journal_page_first o606
_journal_paper_doi 10.1107/S1600536812003650
_journal_volume 68
_journal_year 2012
_chemical_formula_iupac 'C16 H17 N O5'
_chemical_formula_moiety 'C16 H17 N O5'
_chemical_formula_sum 'C16 H17 N O5'
_chemical_formula_weight 303.31
_chemical_name_systematic
;
Dimethyl 6-acetyl-2-methyl-1,2-dihydroquinoline-2,4-dicarboxylate
;
_space_group_IT_number 2
_symmetry_cell_setting triclinic
_symmetry_space_group_name_Hall '-P 1'
_symmetry_space_group_name_H-M 'P -1'
_atom_sites_solution_hydrogens geom
_atom_sites_solution_primary direct
_atom_sites_solution_secondary difmap
_audit_creation_method SHELXL97
_cell_angle_alpha 89.308(7)
_cell_angle_beta 74.436(7)
_cell_angle_gamma 71.568(7)
_cell_formula_units_Z 2
_cell_length_a 7.9853(7)
_cell_length_b 8.3950(7)
_cell_length_c 12.4416(11)
_cell_measurement_reflns_used 11792
_cell_measurement_temperature 173(2)
_cell_measurement_theta_max 25.9
_cell_measurement_theta_min 3.5
_cell_volume 759.82(12)
_computing_cell_refinement 'X-AREA (Stoe & Cie, 2001)'
_computing_data_collection 'X-AREA (Stoe & Cie, 2001)'
_computing_data_reduction 'X-AREA (Stoe & Cie, 2001)'
_computing_molecular_graphics 'ORTEP-3 for Windows (Farrugia, 1997)'
_computing_publication_material
;
WinGX (Farrugia, 1999) and PLATON (Spek, 2009)
;
_computing_structure_refinement 'SHELXL97 (Sheldrick, 2008)'
_computing_structure_solution 'SHELXS97 (Sheldrick, 2008)'
_diffrn_ambient_temperature 173(2)
_diffrn_measured_fraction_theta_full 0.990
_diffrn_measured_fraction_theta_max 0.990
_diffrn_measurement_device_type 'Stoe IPDS II two-circle'
_diffrn_measurement_method \w
_diffrn_radiation_monochromator graphite
_diffrn_radiation_source 'fine-focus sealed tube'
_diffrn_radiation_type MoK\a
_diffrn_radiation_wavelength 0.71073
_diffrn_reflns_av_R_equivalents 0.0444
_diffrn_reflns_av_sigmaI/netI 0.0259
_diffrn_reflns_limit_h_max 9
_diffrn_reflns_limit_h_min -9
_diffrn_reflns_limit_k_max 10
_diffrn_reflns_limit_k_min -10
_diffrn_reflns_limit_l_max 15
_diffrn_reflns_limit_l_min -15
_diffrn_reflns_number 12439
_diffrn_reflns_theta_full 25.63
_diffrn_reflns_theta_max 25.63
_diffrn_reflns_theta_min 3.41
_exptl_absorpt_coefficient_mu 0.099
_exptl_absorpt_correction_type none
_exptl_crystal_colour 'light brown'
_exptl_crystal_density_diffrn 1.326
_exptl_crystal_density_method 'not measured'
_exptl_crystal_description block
_exptl_crystal_F_000 320
_exptl_crystal_size_max 0.36
_exptl_crystal_size_mid 0.34
_exptl_crystal_size_min 0.31
_refine_diff_density_max 0.259
_refine_diff_density_min -0.219
_refine_ls_extinction_method none
_refine_ls_goodness_of_fit_ref 1.054
_refine_ls_hydrogen_treatment mixed
_refine_ls_matrix_type full
_refine_ls_number_parameters 207
_refine_ls_number_reflns 2833
_refine_ls_number_restraints 0
_refine_ls_restrained_S_all 1.054
_refine_ls_R_factor_all 0.0545
_refine_ls_R_factor_gt 0.0491
_refine_ls_shift/su_max 0.000
_refine_ls_shift/su_mean 0.000
_refine_ls_structure_factor_coef Fsqd
_refine_ls_weighting_details 'calc w = 1/[\s^2^(Fo^2^)+(0.0649P)^2^+0.2357P] where P=(Fo^2^+2Fc^2^)/3'
_refine_ls_weighting_scheme calc
_refine_ls_wR_factor_gt 0.1179
_refine_ls_wR_factor_ref 0.1212
_reflns_number_gt 2507
_reflns_number_total 2833
_reflns_threshold_expression I>2\s(I)
_cod_data_source_file xu5460.cif
_cod_data_source_block I
_cod_database_code 2234046
_cod_database_fobs_code 2234046

loop_
_symmetry_equiv_pos_as_xyz
'x, y, z'
'-x, -y, -z'

loop_
_atom_site_type_symbol
_atom_site_label
_atom_site_fract_x
_atom_site_fract_y
_atom_site_fract_z
_atom_site_U_iso_or_equiv
_atom_site_adp_type
_atom_site_calc_flag
_atom_site_refinement_flags
_atom_site_occupancy
_atom_site_symmetry_multiplicity
O O1 0.6972(2) -0.1203(2) 0.18082(12) 0.0633(4) Uani d . 1 1
O O2 0.69874(15) -0.00298(16) 0.34026(9) 0.0414(3) Uani d . 1 1
O O3 0.12719(16) 0.61353(14) 0.44347(9) 0.0371(3) Uani d . 1 1
O O4 0.29430(17) 0.43432(16) 0.53946(10) 0.0443(3) Uani d . 1 1
O O5 0.26090(17) 0.80610(14) 0.09807(10) 0.0407(3) Uani d . 1 1
N N1 0.31769(19) 0.06145(17) 0.22877(11) 0.0332(3) Uani d . 1 1
H H1 0.322(3) -0.019(3) 0.1868(16) 0.037(5) Uiso d . 1 1
C C2 0.4058(2) 0.01893(18) 0.31827(12) 0.0297(3) Uani d . 1 1
C C3 0.34378(19) 0.17245(19) 0.39857(12) 0.0286(3) Uani d . 1 1
H H3 0.3402 0.1582 0.4733 0.034 Uiso calc R 1 1
C C4 0.29367(18) 0.32849(18) 0.36578(12) 0.0271(3) Uani d . 1 1
C C5 0.27307(19) 0.50723(18) 0.20096(12) 0.0278(3) Uani d . 1 1
H H5 0.2688 0.5999 0.2431 0.033 Uiso calc R 1 1
C C6 0.26233(19) 0.52543(19) 0.09059(12) 0.0285(3) Uani d . 1 1
C C7 0.2661(2) 0.38508(19) 0.02853(12) 0.0312(3) Uani d . 1 1
H H7 0.2549 0.3960 -0.0439 0.037 Uiso calc R 1 1
C C8 0.2861(2) 0.23170(19) 0.07329(13) 0.0317(3) Uani d . 1 1
H H8 0.2896 0.1398 0.0307 0.038 Uiso calc R 1 1
C C9 0.30114(19) 0.21314(18) 0.18284(12) 0.0278(3) Uani d . 1 1
C C10 0.28990(18) 0.35501(18) 0.24904(12) 0.0266(3) Uani d . 1 1
C C11 0.3554(3) -0.1283(2) 0.37615(15) 0.0416(4) Uani d . 1 1
H H11A 0.3912 -0.2219 0.3219 0.062 Uiso calc R 1 1
H H11B 0.2252 -0.0943 0.4101 0.062 Uiso calc R 1 1
H H11C 0.4185 -0.1609 0.4327 0.062 Uiso calc R 1 1
C C12 0.6168(2) -0.04291(18) 0.26972(12) 0.0317(3) Uani d . 1 1
C C13 0.8977(2) -0.0641(3) 0.30643(17) 0.0581(6) Uani d . 1 1
H H13A 0.9424 -0.0192 0.3594 0.087 Uiso calc R 1 1
H H13B 0.9422 -0.0287 0.2337 0.087 Uiso calc R 1 1
H H13C 0.9403 -0.1849 0.3038 0.087 Uiso calc R 1 1
C C14 0.2280(2) 0.47500(19) 0.45107(12) 0.0291(3) Uani d . 1 1
C C15 0.2295(3) 0.5639(3) 0.63061(15) 0.0539(5) Uani d . 1 1
H H15A 0.2683 0.5165 0.6940 0.081 Uiso calc R 1 1
H H15B 0.0977 0.6081 0.6507 0.081 Uiso calc R 1 1
H H15C 0.2795 0.6528 0.6075 0.081 Uiso calc R 1 1
C C16 0.2474(2) 0.69166(19) 0.04489(12) 0.0307(3) Uani d . 1 1
C C17 0.2142(3) 0.7197(2) -0.06869(14) 0.0419(4) Uani d . 1 1
H H17A 0.1961 0.8356 -0.0833 0.063 Uiso calc R 1 1
H H17B 0.1068 0.6923 -0.0700 0.063 Uiso calc R 1 1
H H17C 0.3186 0.6491 -0.1250 0.063 Uiso calc R 1 1

loop_
_atom_site_aniso_label
_atom_site_aniso_U_11
_atom_site_aniso_U_22
_atom_site_aniso_U_33
_atom_site_aniso_U_12
_atom_site_aniso_U_13
_atom_site_aniso_U_23
O1 0.0535(8) 0.0781(10) 0.0459(8) -0.0062(7) -0.0104(6) -0.0292(7)
O2 0.0269(6) 0.0580(8) 0.0346(6) -0.0048(5) -0.0112(5) -0.0073(5)
O3 0.0436(6) 0.0307(6) 0.0299(6) -0.0083(5) -0.0031(5) -0.0014(4)
O4 0.0470(7) 0.0484(7) 0.0329(6) -0.0027(5) -0.0181(5) -0.0132(5)
O5 0.0535(7) 0.0332(6) 0.0390(6) -0.0195(5) -0.0118(5) -0.0013(5)
N1 0.0456(8) 0.0279(7) 0.0355(7) -0.0150(6) -0.0226(6) 0.0018(5)
C2 0.0348(8) 0.0299(7) 0.0302(7) -0.0130(6) -0.0154(6) 0.0031(6)
C3 0.0261(7) 0.0362(8) 0.0252(7) -0.0107(6) -0.0089(5) -0.0007(6)
C4 0.0228(7) 0.0319(7) 0.0263(7) -0.0088(6) -0.0063(5) -0.0031(6)
C5 0.0260(7) 0.0290(7) 0.0279(7) -0.0095(6) -0.0056(6) -0.0046(6)
C6 0.0266(7) 0.0313(8) 0.0275(7) -0.0100(6) -0.0064(6) -0.0009(6)
C7 0.0340(8) 0.0353(8) 0.0262(7) -0.0114(6) -0.0110(6) -0.0006(6)
C8 0.0362(8) 0.0306(8) 0.0311(8) -0.0107(6) -0.0139(6) -0.0037(6)
C9 0.0255(7) 0.0296(7) 0.0307(7) -0.0099(6) -0.0106(6) -0.0008(6)
C10 0.0230(7) 0.0307(7) 0.0262(7) -0.0084(6) -0.0072(5) -0.0027(6)
C11 0.0557(11) 0.0401(9) 0.0442(9) -0.0261(8) -0.0266(8) 0.0126(7)
C12 0.0389(8) 0.0268(7) 0.0292(7) -0.0073(6) -0.0129(6) 0.0000(6)
C13 0.0283(9) 0.0824(15) 0.0514(11) -0.0004(9) -0.0117(8) -0.0047(10)
C14 0.0267(7) 0.0353(8) 0.0251(7) -0.0123(6) -0.0041(5) -0.0018(6)
C15 0.0625(12) 0.0587(12) 0.0347(9) -0.0097(10) -0.0152(8) -0.0184(8)
C16 0.0276(7) 0.0323(8) 0.0305(8) -0.0106(6) -0.0041(6) -0.0011(6)
C17 0.0533(10) 0.0393(9) 0.0383(9) -0.0188(8) -0.0171(8) 0.0095(7)

loop_
_atom_type_symbol
_atom_type_description
_atom_type_scat_dispersion_real
_atom_type_scat_dispersion_imag
_atom_type_scat_source
C C 0.0033 0.0016 'International Tables Vol C Tables 4.2.6.8 and 6.1.1.4'
H H 0.0000 0.0000 'International Tables Vol C Tables 4.2.6.8 and 6.1.1.4'
N N 0.0061 0.0033 'International Tables Vol C Tables 4.2.6.8 and 6.1.1.4'
O O 0.0106 0.0060 'International Tables Vol C Tables 4.2.6.8 and 6.1.1.4'

loop_
_geom_angle_atom_site_label_1
_geom_angle_atom_site_label_2
_geom_angle_atom_site_label_3
_geom_angle
C12 O2 C13 116.35(13)
C14 O4 C15 116.25(14)
C2 N1 H1 117.4(13)
C9 N1 C2 120.53(12)
C9 N1 H1 116.4(13)
N1 C2 C3 108.66(12)
N1 C2 C11 109.05(12)
N1 C2 C12 110.27(12)
C3 C2 C11 111.68(13)
C3 C2 C12 110.74(11)
C11 C2 C12 106.42(13)
C2 C3 H3 119.0
C4 C3 C2 122.03(13)
C4 C3 H3 119.0
C3 C4 C10 120.21(13)
C3 C4 C14 119.01(13)
C10 C4 C14 120.62(13)
C6 C5 H5 119.0
C10 C5 C6 121.90(13)
C10 C5 H5 119.0
C5 C6 C7 118.37(13)
C5 C6 C16 118.55(13)
C7 C6 C16 123.08(13)
C6 C7 H7 119.5
C8 C7 C6 121.02(13)
C8 C7 H7 119.5
C7 C8 C9 120.37(13)
C7 C8 H8 119.8
C9 C8 H8 119.8
N1 C9 C8 120.72(13)
N1 C9 C10 119.52(13)
C8 C9 C10 119.69(13)
C5 C10 C4 124.87(13)
C5 C10 C9 118.57(13)
C9 C10 C4 116.55(13)
C2 C11 H11A 109.5
C2 C11 H11B 109.5
C2 C11 H11C 109.5
H11A C11 H11B 109.5
H11A C11 H11C 109.5
H11B C11 H11C 109.5
O1 C12 O2 124.00(15)
O1 C12 C2 124.45(14)
O2 C12 C2 111.53(12)
O2 C13 H13A 109.5
O2 C13 H13B 109.5
O2 C13 H13C 109.5
H13A C13 H13B 109.5
H13A C13 H13C 109.5
H13B C13 H13C 109.5
O3 C14 O4 123.01(14)
O3 C14 C4 125.35(14)
O4 C14 C4 111.64(13)
O4 C15 H15A 109.5
O4 C15 H15B 109.5
O4 C15 H15C 109.5
H15A C15 H15B 109.5
H15A C15 H15C 109.5
H15B C15 H15C 109.5
O5 C16 C6 120.92(14)
O5 C16 C17 119.68(14)
C6 C16 C17 119.41(13)
C16 C17 H17A 109.5
C16 C17 H17B 109.5
H17A C17 H17B 109.5
C16 C17 H17C 109.5
H17A C17 H17C 109.5
H17B C17 H17C 109.5

loop_
_geom_bond_atom_site_label_1
_geom_bond_atom_site_label_2
_geom_bond_distance
O1 C12 1.196(2)
O2 C12 1.3287(19)
O2 C13 1.447(2)
O3 C14 1.2063(19)
O4 C14 1.3401(19)
O4 C15 1.4476(19)
O5 C16 1.2211(19)
N1 C2 1.4540(19)
N1 C9 1.372(2)
N1 H1 0.85(2)
C2 C11 1.531(2)
C2 C12 1.543(2)
C3 C2 1.505(2)
C3 C4 1.336(2)
C3 H3 0.9300
C4 C14 1.496(2)
C5 C6 1.402(2)
C5 H5 0.9300
C6 C7 1.404(2)
C6 C16 1.482(2)
C7 H7 0.9300
C8 C7 1.376(2)
C8 H8 0.9300
C9 C8 1.403(2)
C10 C4 1.474(2)
C10 C5 1.387(2)
C10 C9 1.422(2)
C11 H11A 0.9600
C11 H11B 0.9600
C11 H11C 0.9600
C13 H13A 0.9600
C13 H13B 0.9600
C13 H13C 0.9600
C15 H15A 0.9600
C15 H15B 0.9600
C15 H15C 0.9600
C16 C17 1.509(2)
C17 H17A 0.9600
C17 H17B 0.9600
C17 H17C 0.9600

loop_
_geom_hbond_atom_site_label_D
_geom_hbond_atom_site_label_H
_geom_hbond_atom_site_label_A
_geom_hbond_site_symmetry_A
_geom_hbond_distance_DH
_geom_hbond_distance_HA
_geom_hbond_distance_DA
_geom_hbond_angle_DHA
_geom_hbond_publ_flag
N1 H1 O5 1_545 0.85(2) 2.10(2) 2.9223(19) 166(2) yes

loop_
_geom_torsion_atom_site_label_1
_geom_torsion_atom_site_label_2
_geom_torsion_atom_site_label_3
_geom_torsion_atom_site_label_4
_geom_torsion
C13 O2 C12 O1 -2.3(3)
C13 O2 C12 C2 176.23(15)
C15 O4 C14 O3 3.7(2)
C15 O4 C14 C4 -176.03(14)
C9 N1 C2 C3 41.36(19)
C9 N1 C2 C11 163.31(14)
C9 N1 C2 C12 -80.19(17)
C2 N1 C9 C8 154.73(14)
C2 N1 C9 C10 -28.4(2)
N1 C2 C12 O1 -33.1(2)
N1 C2 C12 O2 148.35(13)
C3 C2 C12 O1 -153.45(17)
C3 C2 C12 O2 28.05(17)
C11 C2 C12 O1 85.0(2)
C11 C2 C12 O2 -93.51(15)
C4 C3 C2 N1 -28.33(19)
C4 C3 C2 C11 -148.66(14)
C4 C3 C2 C12 92.93(16)
C2 C3 C4 C10 2.8(2)
C2 C3 C4 C14 178.09(12)
C3 C4 C14 O3 -155.01(15)
C3 C4 C14 O4 24.69(19)
C10 C4 C14 O3 20.3(2)
C10 C4 C14 O4 -159.98(12)
C10 C5 C6 C7 1.0(2)
C10 C5 C6 C16 -179.06(13)
C5 C6 C7 C8 -2.2(2)
C16 C6 C7 C8 177.88(14)
C5 C6 C16 O5 6.5(2)
C5 C6 C16 C17 -173.14(13)
C7 C6 C16 O5 -173.48(14)
C7 C6 C16 C17 6.8(2)
C9 C8 C7 C6 0.7(2)
N1 C9 C8 C7 178.80(14)
C10 C9 C8 C7 2.0(2)
C5 C10 C4 C3 -167.68(14)
C5 C10 C4 C14 17.1(2)
C9 C10 C4 C3 13.5(2)
C9 C10 C4 C14 -161.74(13)
C4 C10 C5 C6 -177.15(13)
C9 C10 C5 C6 1.6(2)
C4 C10 C9 N1 -1.1(2)
C4 C10 C9 C8 175.78(12)
C5 C10 C9 N1 -179.95(13)
C5 C10 C9 C8 -3.1(2)
